data_4103025
loop_
_publ_author_name
'Zuo Xiao'
'Yutaka Matsuo'
'Eiichi Nakamura'

_publ_contact_author 'MATSUO, Yutaka'
_publ_contact_author_email matsuo@chem.s.u-tokyo.ac.jp
_publ_section_title
;
 Copper-Catalyzed Formal [4 + 2] Annulation between Alkyne and Fullerene
 Bromide
;
_journal_name_full 'Journal of the American Chemical Society'
_journal_page_first 12234
_journal_page_last 12236
_journal_paper_doi 10.1021/ja1056399
_journal_volume 132
_journal_year 2010
_chemical_compound_source 'synthesis as described'
_chemical_formula_moiety 'C101 H34 Cl1 O1 S2'
_chemical_formula_sum 'C101 H34 Cl O S2'
_chemical_formula_weight 1362.85
_chemical_name_systematic
;
 ?
;
_space_group_IT_number 15
_symmetry_cell_setting monoclinic
_symmetry_Int_Tables_number 15
_symmetry_space_group_name_Hall '-C 2yc'
_symmetry_space_group_name_H-M 'C 1 2/c 1'
_atom_sites_solution_hydrogens geom
_atom_sites_solution_primary direct
_atom_sites_solution_secondary difmap
_audit_creation_date 2009-06-06T18:49:34-00:00
_cell_angle_alpha 90
_cell_angle_beta 129.4760(10)
_cell_angle_gamma 90
_cell_formula_units_Z 8
_cell_length_a 34.7585(6)
_cell_length_b 17.8536(4)
_cell_length_c 25.6731(5)
_cell_measurement_reflns_used 69339
_cell_measurement_temperature 123(2)
_cell_measurement_theta_max 50.7
_cell_measurement_theta_min 2.74
_cell_measurement_wavelength 1.5418
_cell_volume 12297.6(5)
_computing_molecular_graphics 'Ortep-3 for Windows (Farrugia, 1997)'
_computing_structure_refinement 'SHELXL-97 (Sheldrick, 1997)'
_computing_structure_solution 'SIR92 (Giacovazzo et al, 1993)'
_diffrn_ambient_temperature 123(2)
_diffrn_measured_fraction_theta_full 0.998
_diffrn_measured_fraction_theta_max 0.998
_diffrn_radiation_monochromator graphite
_diffrn_radiation_probe x-ray
_diffrn_radiation_type CuK\a
_diffrn_radiation_wavelength 1.5418
_diffrn_reflns_av_R_equivalents 0.0965
_diffrn_reflns_av_unetI/netI 0.1277
_diffrn_reflns_limit_h_max 41
_diffrn_reflns_limit_h_min -41
_diffrn_reflns_limit_k_max 21
_diffrn_reflns_limit_k_min -21
_diffrn_reflns_limit_l_max 30
_diffrn_reflns_limit_l_min -30
_diffrn_reflns_number 69339
_diffrn_reflns_theta_full 68.25
_diffrn_reflns_theta_max 68.25
_diffrn_reflns_theta_min 2.97
_exptl_absorpt_coefficient_mu 1.664
_exptl_absorpt_correction_type none
_exptl_crystal_colour orange
_exptl_crystal_density_diffrn 1.472
_exptl_crystal_density_method 'not measured'
_exptl_crystal_description prism
_exptl_crystal_F_000 5576
_exptl_crystal_size_max 0.8
_exptl_crystal_size_mid 0.1
_exptl_crystal_size_min 0.1
_refine_diff_density_max 1.309
_refine_diff_density_min -0.679
_refine_diff_density_rms 0.072
_refine_ls_extinction_coef 0.00006(2)
_refine_ls_extinction_expression Fc^*^=kFc[1+0.001xFc^2^\l^3^/sin(2\q)]^-1/4^
_refine_ls_extinction_method SHELXL
_refine_ls_goodness_of_fit_ref 1.08
_refine_ls_hydrogen_treatment constr
_refine_ls_matrix_type full
_refine_ls_number_parameters 972
_refine_ls_number_reflns 11254
_refine_ls_number_restraints 0
_refine_ls_restrained_S_all 1.08
_refine_ls_R_factor_all 0.1087
_refine_ls_R_factor_gt 0.0799
_refine_ls_shift/su_max 0.009
_refine_ls_shift/su_mean 0.001
_refine_ls_structure_factor_coef Fsqd
_refine_ls_weighting_details 'calc w=1/[\s^2^(Fo^2^)+(0.1547P)^2^+0.0000P] where P=(Fo^2^+2Fc^2^)/3'
_refine_ls_weighting_scheme calc
_refine_ls_wR_factor_gt 0.2424
_refine_ls_wR_factor_ref 0.2643
_reflns_number_gt 6973
_reflns_number_total 11254
_reflns_threshold_expression >2sigma(I)
_cod_data_source_file ja1056399_si_002.cif
_cod_data_source_block annulationOMe
_cod_original_cell_volume 12297.6(4)
_cod_database_code 4103025

loop_
_symmetry_equiv_pos_as_xyz
'x, y, z'
'-x, y, -z+1/2'
'x+1/2, y+1/2, z'
'-x+1/2, y+1/2, -z+1/2'
'-x, -y, -z'
'x, -y, z-1/2'
'-x+1/2, -y+1/2, -z'
'x+1/2, -y+1/2, z-1/2'

loop_
_atom_site_label
_atom_site_type_symbol
_atom_site_fract_x
_atom_site_fract_y
_atom_site_fract_z
_atom_site_U_iso_or_equiv
_atom_site_adp_type
_atom_site_occupancy
_atom_site_symmetry_multiplicity
_atom_site_calc_flag
_atom_site_refinement_flags
_atom_site_disorder_assembly
_atom_site_disorder_group
C1 C 0.16395(11) 0.07303(17) 0.06933(16) 0.0366(7) Uani 1 1 d . A 1
C2 C 0.12442(12) 0.07016(17) -0.00850(16) 0.0379(8) Uani 1 1 d . A 1
C3 C 0.14602(11) 0.04814(17) -0.03455(16) 0.0368(7) Uani 1 1 d . A 1
C4 C 0.19639(11) 0.02076(17) 0.02062(16) 0.0367(7) Uani 1 1 d . A 1
C5 C 0.20529(11) 0.02722(17) 0.07922(16) 0.0350(7) Uani 1 1 d . A 1
C6 C 0.14583(12) 0.04548(18) 0.10833(16) 0.0382(8) Uani 1 1 d . A 1
C7 C 0.06871(12) 0.07534(18) -0.04811(16) 0.0379(8) Uani 1 1 d . A 1
C8 C 0.11877(12) 0.03038(18) -0.10833(15) 0.0386(8) Uani 1 1 d . A 1
C9 C 0.22650(12) -0.02593(18) 0.00839(16) 0.0384(8) Uani 1 1 d . A 1
C10 C 0.24382(12) -0.01726(18) 0.14157(16) 0.0386(8) Uani 1 1 d . A 1
C11 C 0.09235(12) 0.01557(17) 0.06014(16) 0.0372(7) Uani 1 1 d . A 1
C12 C 0.05766(11) 0.02970(18) -0.00781(16) 0.0379(8) Uani 1 1 d . A 1
C13 C 0.04413(11) 0.02403(17) -0.11021(16) 0.0385(8) Uani 1 1 d . A 1
C14 C 0.06663(12) 0.00345(18) -0.13677(16) 0.0384(8) Uani 1 1 d . A 1
C15 C 0.14140(12) -0.04312(18) -0.10980(16) 0.0396(8) Uani 1 1 d . A 1
C16 C 0.18898(12) -0.06778(18) -0.05870(16) 0.0394(8) Uani 1 1 d . A 1
C17 C 0.24728(11) -0.09118(19) 0.05852(17) 0.0393(8) Uani 1 1 d . A 1
C18 C 0.25550(11) -0.08735(18) 0.11838(16) 0.0382(8) Uani 1 1 d . A 1
C19 C 0.21645(12) -0.05395(18) 0.16389(15) 0.0384(8) Uani 1 1 d . A 1
C20 C 0.17338(12) -0.02657(17) 0.14805(16) 0.0376(7) Uani 1 1 d . A 1
C21 C 0.08900(12) -0.05238(18) 0.08739(16) 0.0386(8) Uani 1 1 d . A 1
C22 C 0.01938(11) -0.02491(18) -0.05113(17) 0.0396(8) Uani 1 1 d . A 1
C23 C 0.01129(11) -0.02848(18) -0.11317(16) 0.0398(8) Uani 1 1 d . A 1
C24 C 0.05658(12) -0.06837(18) -0.16777(15) 0.0389(8) Uani 1 1 d . A 1
C25 C 0.10209(12) -0.09685(19) -0.15195(16) 0.0399(8) Uani 1 1 d . A 1
C26 C 0.19859(12) -0.14643(18) -0.04811(17) 0.0409(8) Uani 1 1 d . A 1
C27 C 0.23374(11) -0.16072(19) 0.02346(17) 0.0413(8) Uani 1 1 d . A 1
C28 C 0.24930(11) -0.15341(18) 0.14392(16) 0.0396(8) Uani 1 1 d . A 1
C29 C 0.22565(12) -0.13327(18) 0.17231(16) 0.0396(8) Uani 1 1 d . A 1
C30 C 0.13855(12) -0.07809(18) 0.14113(16) 0.0379(7) Uani 1 1 d . A 1
C31 C 0.05019(12) -0.10306(19) 0.04667(17) 0.0397(8) Uani 1 1 d . A 1
C32 C 0.01477(11) -0.08945(19) -0.02471(17) 0.0405(8) Uani 1 1 d . A 1
C33 C -0.00094(11) -0.09730(19) -0.14685(16) 0.0419(8) Uani 1 1 d . A 1
C34 C 0.02276(12) -0.11768(19) -0.17444(16) 0.0410(8) Uani 1 1 d . A 1
C35 C 0.11157(12) -0.17375(19) -0.14394(16) 0.0406(8) Uani 1 1 d . A 1
C36 C 0.16092(13) -0.19916(19) -0.09112(18) 0.0438(8) Uani 1 1 d . A 1
C37 C 0.23074(12) -0.22662(18) 0.05010(18) 0.0428(8) Uani 1 1 d . A 1
C38 C 0.23857(12) -0.22284(19) 0.11195(17) 0.0434(8) Uani 1 1 d . A 1
C39 C 0.19309(12) -0.18258(19) 0.16872(16) 0.0414(8) Uani 1 1 d . A 1
C40 C 0.14829(12) -0.15409(19) 0.15285(16) 0.0407(8) Uani 1 1 d . A 1
C41 C 0.06034(12) -0.18291(19) 0.05734(17) 0.0418(8) Uani 1 1 d . A 1
C42 C 0.00240(12) -0.16085(19) -0.05897(17) 0.0421(8) Uani 1 1 d . A 1
C43 C -0.00482(11) -0.16502(19) -0.11836(17) 0.0437(8) Uani 1 1 d . A 1
C44 C 0.03299(13) -0.19720(19) -0.16498(16) 0.0428(8) Uani 1 1 d . A 1
C45 C 0.07647(13) -0.22505(18) -0.15000(16) 0.0418(8) Uani 1 1 d . A 1
C46 C 0.15734(13) -0.26706(18) -0.06270(18) 0.0440(8) Uani 1 1 d . A 1
C47 C 0.19119(12) -0.27994(18) 0.00605(18) 0.0433(8) Uani 1 1 d . A 1
C48 C 0.20386(13) -0.27386(18) 0.10692(18) 0.0454(9) Uani 1 1 d . A 1
C49 C 0.18163(13) -0.25425(19) 0.13508(17) 0.0443(8) Uani 1 1 d . A 1
C50 C 0.10833(13) -0.20795(19) 0.10929(18) 0.0442(8) Uani 1 1 d . A 1
C51 C 0.03135(12) -0.21847(19) -0.00803(17) 0.0432(8) Uani 1 1 d . A 1
C52 C 0.01571(12) -0.22626(19) -0.13015(17) 0.0449(8) Uani 1 1 d . A 1
C53 C 0.10474(13) -0.28226(19) -0.09969(18) 0.0452(9) Uani 1 1 d . A 1
C54 C 0.17482(13) -0.30912(18) 0.04126(18) 0.0457(9) Uani 1 1 d . A 1
C55 C 0.12949(13) -0.26937(18) 0.09824(18) 0.0438(8) Uani 1 1 d . A 1
C56 C 0.05081(13) -0.27773(19) -0.01920(18) 0.0451(9) Uani 1 1 d . A 1
C57 C 0.04315(13) -0.28235(18) -0.08146(18) 0.0444(8) Uani 1 1 d . A 1
C58 C 0.08850(13) -0.31057(18) -0.06607(18) 0.0457(9) Uani 1 1 d . A 1
C59 C 0.12403(13) -0.32428(19) 0.00608(18) 0.0476(9) Uani 1 1 d . A 1
C60 C 0.10070(13) -0.30438(18) 0.03459(18) 0.0447(8) Uani 1 1 d . A 1
C61 C 0.18348(12) 0.15320(18) 0.08628(16) 0.0416(8) Uani 1 1 d . A 1
H61 H 0.1938 0.1729 0.0626 0.05 Uiso 1 1 calc R A 1
C62 C 0.18762(12) 0.19867(19) 0.13083(17) 0.0444(8) Uani 1 1 d . A 1
C63 C 0.17096(12) 0.17412(19) 0.16812(17) 0.0436(8) Uani 1 1 d . A 1
C64 C 0.14929(12) 0.10397(18) 0.15626(16) 0.0410(8) Uani 1 1 d . A 1
C65 C 0.13094(14) 0.0843(2) 0.18945(18) 0.0498(9) Uani 1 1 d . A 1
H65 H 0.1158 0.0366 0.1809 0.06 Uiso 1 1 calc R A 1
C66 C 0.13411(13) 0.1318(2) 0.23397(18) 0.0519(9) Uani 1 1 d . A 1
H66 H 0.1212 0.1172 0.2558 0.062 Uiso 1 1 calc R A 1
C67 C 0.15639(13) 0.2016(2) 0.24695(18) 0.0533(10) Uani 1 1 d . A 1
H67 H 0.1589 0.2351 0.2778 0.064 Uiso 1 1 calc R A 1
C68 C 0.17461(14) 0.2215(2) 0.21484(18) 0.0520(10) Uani 1 1 d . A 1
H68 H 0.1903 0.2689 0.2244 0.062 Uiso 1 1 calc R A 1
C69 C 0.20904(15) 0.2754(2) 0.14103(18) 0.0528(10) Uani 1 1 d . A 1
C70 C 0.1805(2) 0.3383(2) 0.1249(2) 0.0744(13) Uani 1 1 d . A 1
H70 H 0.1473 0.3349 0.1092 0.089 Uiso 1 1 calc R A 1
C71 C 0.2039(2) 0.4117(2) 0.1333(2) 0.0829(16) Uani 1 1 d . A 1
H71 H 0.186 0.4571 0.1228 0.099 Uiso 1 1 calc R A 1
C72 C 0.25203(18) 0.4124(3) 0.1567(2) 0.0690(12) Uani 1 1 d . A 1
C73 C 0.2781(2) 0.3539(3) 0.1718(2) 0.0800(14) Uani 1 1 d . A 1
H73 H 0.3113 0.3579 0.188 0.096 Uiso 1 1 calc R A 1
C74 C 0.25754(16) 0.2847(2) 0.1644(2) 0.0634(11) Uani 1 1 d . A 1
H74 H 0.2773 0.2413 0.1756 0.076 Uiso 1 1 calc R A 1
C75 C 0.2477(2) 0.5437(3) 0.1415(2) 0.0944(18) Uani 1 1 d . A 1
H75A H 0.2677 0.5876 0.1492 0.142 Uiso 1 1 calc R A 1
H75B H 0.2348 0.5501 0.1658 0.142 Uiso 1 1 calc R A 1
H75C H 0.2198 0.5386 0.0931 0.142 Uiso 1 1 calc R A 1
C76 C 0.05027(12) 0.15659(18) -0.06437(17) 0.0408(8) Uani 1 1 d . A 1
C77 C 0.05602(13) 0.2011(2) -0.01517(19) 0.0507(9) Uani 1 1 d . A 1
H77 H 0.0687 0.1798 0.027 0.061 Uiso 1 1 calc R A 1
C78 C 0.04329(15) 0.2764(2) -0.0274(2) 0.0586(10) Uani 1 1 d . A 1
H78 H 0.0472 0.3064 0.0062 0.07 Uiso 1 1 calc R A 1
C79 C 0.02494(15) 0.3078(2) -0.0884(2) 0.0661(12) Uani 1 1 d . A 1
H79 H 0.0163 0.3594 -0.0967 0.079 Uiso 1 1 calc R A 1
C80 C 0.01923(18) 0.2650(2) -0.1364(2) 0.0784(14) Uani 1 1 d . A 1
H80 H 0.0064 0.2867 -0.1784 0.094 Uiso 1 1 calc R A 1
C81 C 0.03207(15) 0.1890(2) -0.1247(2) 0.0602(11) Uani 1 1 d . A 1
H81 H 0.0282 0.1597 -0.1587 0.072 Uiso 1 1 calc R A 1
C82 C 0.11601(12) 0.09299(19) -0.15120(17) 0.0425(8) Uani 1 1 d . A 1
C83 C 0.09631(13) 0.0775(2) -0.21669(17) 0.0480(9) Uani 1 1 d . A 1
H83 H 0.0871 0.0276 -0.233 0.058 Uiso 1 1 calc R A 1
C84 C 0.08970(16) 0.1336(2) -0.2591(2) 0.0616(11) Uani 1 1 d . A 1
H84 H 0.0757 0.1222 -0.3042 0.074 Uiso 1 1 calc R A 1
C85 C 0.10363(19) 0.2063(2) -0.2354(2) 0.0773(14) Uani 1 1 d . A 1
H85 H 0.0997 0.2448 -0.264 0.093 Uiso 1 1 calc R A 1
C86 C 0.12333(19) 0.2227(2) -0.1698(2) 0.0766(14) Uani 1 1 d . A 1
H86 H 0.1325 0.2727 -0.1536 0.092 Uiso 1 1 calc R A 1
C87 C 0.12961(15) 0.1663(2) -0.1278(2) 0.0590(10) Uani 1 1 d . A 1
H87 H 0.1433 0.1778 -0.0829 0.071 Uiso 1 1 calc R A 1
C88 C 0.26687(12) 0.01907(19) 0.01410(16) 0.0411(8) Uani 1 1 d . A 1
C89 C 0.31099(14) -0.0147(2) 0.0371(2) 0.0601(11) Uani 1 1 d . A 1
H89 H 0.3156 -0.0668 0.0471 0.072 Uiso 1 1 calc R A 1
C90 C 0.34843(16) 0.0262(3) 0.0456(2) 0.0727(13) Uani 1 1 d . A 1
H90 H 0.3785 0.0022 0.0613 0.087 Uiso 1 1 calc R A 1
C91 C 0.34225(16) 0.1020(3) 0.0314(2) 0.0675(12) Uani 1 1 d . A 1
H91 H 0.3681 0.1304 0.0378 0.081 Uiso 1 1 calc R A 1
C92 C 0.29899(16) 0.1352(3) 0.0081(2) 0.0681(12) Uani 1 1 d . A 1
H92 H 0.2943 0.1871 -0.0024 0.082 Uiso 1 1 calc R A 1
C93 C 0.26163(15) 0.0942(2) -0.0006(2) 0.0588(10) Uani 1 1 d . A 1
H93 H 0.2315 0.1186 -0.0173 0.071 Uiso 1 1 calc R A 1
C94 C 0.29096(12) 0.02717(18) 0.19808(16) 0.0389(8) Uani 1 1 d . A 1
C95 C 0.32158(13) 0.0584(2) 0.18703(19) 0.0531(9) Uani 1 1 d . A 1
H95 H 0.3133 0.0532 0.1441 0.064 Uiso 1 1 calc R A 1
C96 C 0.36382(13) 0.0968(2) 0.23741(19) 0.0542(10) Uani 1 1 d . A 1
H96 H 0.3847 0.1175 0.2292 0.065 Uiso 1 1 calc R A 1
C97 C 0.37623(14) 0.1057(2) 0.30006(18) 0.0515(9) Uani 1 1 d . A 1
H97 H 0.4053 0.1327 0.3348 0.062 Uiso 1 1 calc R A 1
C98 C 0.34605(15) 0.0751(2) 0.31113(19) 0.0582(10) Uani 1 1 d . A 1
H98 H 0.3541 0.0808 0.3539 0.07 Uiso 1 1 calc R A 1
C99 C 0.30366(13) 0.0358(2) 0.26037(18) 0.0521(9) Uani 1 1 d . A 1
H99 H 0.2831 0.0145 0.2689 0.063 Uiso 1 1 calc R A 1
O O 0.27583(13) 0.4830(2) 0.16367(17) 0.0948(11) Uani 1 1 d . A 1
C101 C 0.0216(2) 0.5261(3) 0.0174(3) 0.109(2) Uani 1 1 d . . 2
H10A H 0.0398 0.5257 0.0666 0.131 Uiso 1 1 calc R . 2
H10B H 0.0099 0.5778 0.0006 0.131 Uiso 1 1 calc R . 2
Cl1 Cl 0.06196(7) 0.49581(9) 0.00044(10) 0.1297(7) Uani 1 1 d . B 2
C201 C -0.1054(7) 0.6127(9) -0.2146(10) 0.128(6) Uiso 0.5 1 d P C 3
S1 S -0.0743(2) 0.6312(4) -0.1361(3) 0.174(2) Uiso 0.5 1 d P C 3
S2 S -0.1134(3) 0.6247(4) -0.2953(4) 0.193(2) Uiso 0.5 1 d P C 3
C102 C -0.0211(15) 0.436(2) -0.274(2) 0.175(17) Uiso 0.25 1 d P . 4
C103 C -0.016(3) 0.563(3) -0.250(4) 0.27(3) Uiso 0.25 1 d P . 4
C104 C -0.0811(11) 0.6196(14) -0.2049(14) 0.087(7) Uiso 0.25 1 d P D 4
C105 C -0.0856(8) 0.6457(10) -0.2503(11) 0.064(5) Uiso 0.25 1 d P D 4
Cl2 Cl -0.0507(6) 0.5752(9) -0.1752(8) 0.208(5) Uiso 0.2 1 d P D 4
Cl3 Cl -0.0082(11) 0.4694(13) -0.2320(14) 0.274(11) Uiso 0.2 1 d P . 4
Cl4 Cl -0.0625(8) 0.6135(12) -0.2414(10) 0.216(7) Uiso 0.2 1 d P D 4
Cl5 Cl -0.0509(11) 0.5688(17) -0.2629(15) 0.303(12) Uiso 0.2 1 d P . 4
Cl6 Cl -0.0958(7) 0.6066(9) -0.1721(11) 0.100(5) Uiso 0.1 1 d P D 4
Cl7 Cl -0.0567(12) 0.5747(19) -0.0910(17) 0.224(12) Uiso 0.1 1 d P D 4

loop_
_atom_site_aniso_label
_atom_site_aniso_U_11
_atom_site_aniso_U_22
_atom_site_aniso_U_33
_atom_site_aniso_U_23
_atom_site_aniso_U_13
_atom_site_aniso_U_12
C1 0.0332(17) 0.0433(18) 0.0331(18) -0.0019(14) 0.0210(15) 0.0002(13)
C2 0.0358(17) 0.0381(17) 0.0362(18) -0.0009(13) 0.0212(16) 0.0003(13)
C3 0.0360(17) 0.0414(17) 0.0338(18) -0.0027(14) 0.0225(15) -0.0017(13)
C4 0.0311(17) 0.0416(18) 0.0369(19) -0.0041(14) 0.0215(15) -0.0009(13)
C5 0.0296(16) 0.0410(17) 0.0331(18) -0.0016(13) 0.0193(15) -0.0010(13)
C6 0.0379(18) 0.0440(18) 0.0341(18) -0.0036(14) 0.0235(16) -0.0009(14)
C7 0.0378(17) 0.0432(18) 0.0307(17) 0.0015(14) 0.0209(15) 0.0054(14)
C8 0.0372(18) 0.0464(18) 0.0303(18) 0.0009(14) 0.0206(15) 0.0021(14)
C9 0.0343(17) 0.0478(19) 0.0344(18) -0.0040(14) 0.0224(15) 0.0006(14)
C10 0.0341(17) 0.0479(19) 0.0337(18) -0.0018(14) 0.0215(15) 0.0014(14)
C11 0.0363(18) 0.0415(18) 0.0413(19) -0.0035(14) 0.0282(16) 0.0006(13)
C12 0.0333(17) 0.0425(18) 0.0403(19) 0.0025(14) 0.0245(16) 0.0068(13)
C13 0.0315(17) 0.0413(17) 0.0321(18) 0.0037(13) 0.0153(15) 0.0037(13)
C14 0.0351(17) 0.0464(19) 0.0289(17) 0.0053(14) 0.0181(15) 0.0035(14)
C15 0.0422(19) 0.0468(19) 0.0377(19) -0.0027(14) 0.0291(16) -0.0025(15)
C16 0.0404(18) 0.0484(19) 0.0391(19) -0.0052(15) 0.0298(17) -0.0028(14)
C17 0.0282(16) 0.052(2) 0.0381(19) 0.0000(15) 0.0214(15) 0.0039(14)
C18 0.0274(16) 0.0448(18) 0.0372(19) -0.0002(14) 0.0180(15) 0.0028(13)
C19 0.0335(17) 0.0470(18) 0.0307(17) -0.0001(14) 0.0185(15) -0.0012(14)
C20 0.0368(18) 0.0423(18) 0.0325(18) -0.0001(14) 0.0215(15) 0.0002(14)
C21 0.0393(18) 0.0485(19) 0.0367(18) -0.0002(14) 0.0282(16) 0.0015(14)
C22 0.0283(16) 0.0476(19) 0.040(2) -0.0005(14) 0.0202(15) 0.0053(13)
C23 0.0283(16) 0.0482(19) 0.0364(19) 0.0003(15) 0.0176(15) 0.0039(14)
C24 0.0377(18) 0.0484(19) 0.0243(17) -0.0017(13) 0.0167(15) -0.0012(14)
C25 0.0395(18) 0.049(2) 0.0309(18) -0.0050(14) 0.0224(15) -0.0049(15)
C26 0.0438(19) 0.0464(19) 0.045(2) -0.0029(15) 0.0339(17) 0.0010(15)
C27 0.0306(17) 0.050(2) 0.045(2) -0.0030(16) 0.0248(16) 0.0035(14)
C28 0.0282(16) 0.0466(19) 0.0349(18) 0.0050(14) 0.0158(15) 0.0055(13)
C29 0.0340(17) 0.0457(18) 0.0291(17) 0.0041(13) 0.0153(15) 0.0047(14)
C30 0.0377(18) 0.0465(18) 0.0338(18) -0.0019(14) 0.0247(16) -0.0003(14)
C31 0.0366(18) 0.0484(19) 0.0412(19) -0.0004(15) 0.0280(16) 0.0006(14)
C32 0.0300(16) 0.0496(19) 0.045(2) 0.0012(15) 0.0255(16) 0.0017(14)
C33 0.0304(17) 0.051(2) 0.0342(19) -0.0012(15) 0.0159(15) -0.0032(14)
C34 0.0349(17) 0.052(2) 0.0259(17) -0.0054(14) 0.0148(15) -0.0015(14)
C35 0.0458(19) 0.0474(19) 0.0324(18) -0.0087(14) 0.0266(16) -0.0036(15)
C36 0.047(2) 0.0461(19) 0.047(2) -0.0083(15) 0.0338(18) -0.0007(15)
C37 0.0378(18) 0.0441(19) 0.048(2) 0.0027(15) 0.0282(17) 0.0089(14)
C38 0.0341(18) 0.0470(19) 0.043(2) 0.0034(15) 0.0217(17) 0.0077(14)
C39 0.0390(18) 0.0495(19) 0.0323(18) 0.0060(15) 0.0210(16) 0.0017(15)
C40 0.0397(18) 0.051(2) 0.0330(18) 0.0037(14) 0.0236(16) 0.0004(15)
C41 0.0372(18) 0.052(2) 0.043(2) -0.0009(15) 0.0290(17) -0.0042(15)
C42 0.0308(17) 0.052(2) 0.040(2) -0.0013(15) 0.0213(16) -0.0046(14)
C43 0.0299(17) 0.050(2) 0.041(2) -0.0044(15) 0.0181(16) -0.0047(14)
C44 0.0432(19) 0.0489(19) 0.0301(18) -0.0104(14) 0.0204(16) -0.0095(15)
C45 0.0449(19) 0.0412(18) 0.0366(19) -0.0091(14) 0.0247(17) -0.0034(14)
C46 0.051(2) 0.0392(18) 0.049(2) -0.0048(15) 0.0347(19) 0.0026(15)
C47 0.0415(19) 0.0413(18) 0.050(2) -0.0011(15) 0.0304(18) 0.0071(14)
C48 0.0414(19) 0.0400(18) 0.049(2) 0.0096(15) 0.0260(18) 0.0087(15)
C49 0.045(2) 0.0429(19) 0.043(2) 0.0106(15) 0.0275(17) 0.0073(15)
C50 0.045(2) 0.047(2) 0.046(2) 0.0043(15) 0.0316(18) -0.0026(15)
C51 0.0386(19) 0.0466(19) 0.046(2) -0.0018(15) 0.0278(17) -0.0063(15)
C52 0.0377(18) 0.051(2) 0.0375(19) -0.0076(15) 0.0202(16) -0.0069(15)
C53 0.048(2) 0.0420(19) 0.045(2) -0.0141(15) 0.0294(18) -0.0083(15)
C54 0.049(2) 0.0358(17) 0.050(2) 0.0032(15) 0.0301(19) 0.0090(15)
C55 0.048(2) 0.0420(18) 0.045(2) 0.0066(15) 0.0309(18) 0.0025(15)
C56 0.0402(19) 0.0440(19) 0.049(2) -0.0028(16) 0.0272(18) -0.0082(15)
C57 0.0407(19) 0.0438(19) 0.043(2) -0.0071(15) 0.0243(17) -0.0108(15)
C58 0.048(2) 0.0397(18) 0.045(2) -0.0066(15) 0.0277(18) -0.0057(15)
C59 0.050(2) 0.0398(19) 0.052(2) -0.0010(16) 0.0319(19) -0.0005(15)
C60 0.046(2) 0.0386(18) 0.050(2) 0.0039(15) 0.0313(18) 0.0002(15)
C61 0.0398(18) 0.0462(19) 0.0373(19) -0.0016(14) 0.0238(16) -0.0027(14)
C62 0.0425(19) 0.048(2) 0.042(2) -0.0061(15) 0.0264(17) -0.0035(15)
C63 0.0418(19) 0.052(2) 0.0379(19) -0.0071(15) 0.0256(17) -0.0046(15)
C64 0.0357(17) 0.0473(19) 0.0382(19) -0.0026(15) 0.0227(16) 0.0012(14)
C65 0.056(2) 0.054(2) 0.047(2) -0.0133(17) 0.0362(19) -0.0101(17)
C66 0.050(2) 0.069(2) 0.045(2) -0.0097(18) 0.0336(19) -0.0080(18)
C67 0.048(2) 0.063(2) 0.048(2) -0.0172(18) 0.0304(19) -0.0069(18)
C68 0.053(2) 0.058(2) 0.048(2) -0.0177(17) 0.034(2) -0.0154(17)
C69 0.069(3) 0.047(2) 0.043(2) -0.0082(16) 0.036(2) -0.0041(18)
C70 0.106(4) 0.052(2) 0.065(3) -0.001(2) 0.054(3) 0.006(2)
C71 0.135(5) 0.047(2) 0.050(3) -0.0008(19) 0.051(3) 0.024(3)
C72 0.058(3) 0.083(3) 0.051(3) -0.008(2) 0.027(2) -0.014(2)
C73 0.094(4) 0.068(3) 0.076(3) -0.012(2) 0.053(3) -0.021(3)
C74 0.074(3) 0.065(3) 0.056(3) -0.017(2) 0.043(2) -0.030(2)
C75 0.119(4) 0.087(3) 0.055(3) -0.001(2) 0.045(3) 0.042(3)
C76 0.0338(17) 0.0411(18) 0.041(2) 0.0031(15) 0.0210(16) 0.0021(13)
C77 0.051(2) 0.051(2) 0.056(2) 0.0014(17) 0.037(2) 0.0030(16)
C78 0.065(3) 0.044(2) 0.079(3) -0.004(2) 0.052(2) 0.0024(18)
C79 0.067(3) 0.045(2) 0.077(3) 0.007(2) 0.041(3) 0.0105(19)
C80 0.090(3) 0.058(3) 0.070(3) 0.021(2) 0.043(3) 0.024(2)
C81 0.069(3) 0.051(2) 0.050(2) 0.0051(18) 0.033(2) 0.0104(19)
C82 0.0428(19) 0.0465(19) 0.0375(19) -0.0001(15) 0.0251(16) -0.0031(15)
C83 0.051(2) 0.054(2) 0.042(2) -0.0022(16) 0.0310(18) -0.0037(16)
C84 0.076(3) 0.068(3) 0.040(2) 0.0040(18) 0.037(2) -0.007(2)
C85 0.116(4) 0.058(3) 0.058(3) 0.011(2) 0.056(3) -0.008(3)
C86 0.115(4) 0.050(2) 0.056(3) 0.000(2) 0.050(3) -0.017(2)
C87 0.073(3) 0.056(2) 0.042(2) -0.0013(18) 0.034(2) -0.007(2)
C88 0.0374(18) 0.054(2) 0.0341(18) -0.0044(15) 0.0236(16) -0.0054(15)
C89 0.050(2) 0.063(2) 0.074(3) -0.008(2) 0.043(2) -0.0041(18)
C90 0.052(3) 0.081(3) 0.096(4) -0.005(3) 0.052(3) -0.008(2)
C91 0.049(2) 0.097(3) 0.057(3) -0.007(2) 0.034(2) -0.024(2)
C92 0.065(3) 0.070(3) 0.070(3) 0.001(2) 0.043(3) -0.015(2)
C93 0.055(2) 0.060(2) 0.070(3) 0.006(2) 0.044(2) -0.0036(18)
C94 0.0333(17) 0.0442(18) 0.0355(19) 0.0025(14) 0.0201(15) 0.0017(13)
C95 0.050(2) 0.065(2) 0.045(2) -0.0084(18) 0.0306(19) -0.0101(18)
C96 0.043(2) 0.064(2) 0.053(2) -0.0063(18) 0.0297(19) -0.0124(17)
C97 0.046(2) 0.051(2) 0.041(2) -0.0039(16) 0.0193(18) -0.0055(16)
C98 0.060(2) 0.067(3) 0.041(2) -0.0110(18) 0.029(2) -0.014(2)
C99 0.049(2) 0.064(2) 0.046(2) -0.0104(18) 0.0312(19) -0.0149(18)
O 0.078(2) 0.098(3) 0.085(2) -0.008(2) 0.041(2) -0.012(2)
C101 0.120(5) 0.073(4) 0.144(6) -0.022(3) 0.088(5) -0.014(3)
Cl1 0.1376(15) 0.0975(11) 0.1889(19) -0.0440(11) 0.1201(15) -0.0308(10)

loop_
_atom_type_symbol
_atom_type_description
_atom_type_scat_dispersion_real
_atom_type_scat_dispersion_imag
_atom_type_scat_source
C C 0.0181 0.0091 'International Tables Vol C Tables 4.2.6.8 and 6.1.1.4'
H H 0 0 'International Tables Vol C Tables 4.2.6.8 and 6.1.1.4'
O O 0.0492 0.0322 'International Tables Vol C Tables 4.2.6.8 and 6.1.1.4'
S S 0.3331 0.5567 'International Tables Vol C Tables 4.2.6.8 and 6.1.1.4'
Cl Cl 0.3639 0.7018 'International Tables Vol C Tables 4.2.6.8 and 6.1.1.4'

loop_
_geom_angle_atom_site_label_1
_geom_angle_atom_site_label_2
_geom_angle_atom_site_label_3
_geom_angle
_geom_angle_site_symmetry_1
_geom_angle_site_symmetry_3
C61 C1 C5 104.7(2) . .
C61 C1 C2 105.6(3) . .
C5 C1 C2 99.6(2) . .
C61 C1 C6 113.6(3) . .
C5 C1 C6 116.4(3) . .
C2 C1 C6 115.4(3) . .
C3 C2 C7 124.4(3) . .
C3 C2 C1 109.5(3) . .
C7 C2 C1 124.9(3) . .
C2 C3 C4 108.6(3) . .
C2 C3 C8 125.4(3) . .
C4 C3 C8 123.3(3) . .
C5 C4 C3 109.8(3) . .
C5 C4 C9 125.8(3) . .
C3 C4 C9 122.6(3) . .
C4 C5 C10 124.4(3) . .
C4 C5 C1 109.8(3) . .
C10 C5 C1 124.5(3) . .
C11 C6 C20 99.7(2) . .
C11 C6 C64 108.4(3) . .
C20 C6 C64 109.5(3) . .
C11 C6 C1 111.6(3) . .
C20 C6 C1 110.7(3) . .
C64 C6 C1 115.8(3) . .
C2 C7 C76 112.1(3) . .
C2 C7 C13 106.8(3) . .
C76 C7 C13 114.8(3) . .
C2 C7 C12 105.9(2) . .
C76 C7 C12 116.3(3) . .
C13 C7 C12 99.7(3) . .
C3 C8 C82 116.7(3) . .
C3 C8 C14 105.7(2) . .
C82 C8 C14 111.8(3) . .
C3 C8 C15 106.5(3) . .
C82 C8 C15 113.8(3) . .
C14 C8 C15 100.8(3) . .
C4 C9 C17 105.2(3) . .
C4 C9 C16 107.0(2) . .
C17 C9 C16 100.5(3) . .
C4 C9 C88 113.6(3) . .
C17 C9 C88 113.7(3) . .
C16 C9 C88 115.6(3) . .
C5 C10 C19 106.2(3) . .
C5 C10 C18 107.0(3) . .
C19 C10 C18 100.1(3) . .
C5 C10 C94 115.0(3) . .
C19 C10 C94 114.0(3) . .
C18 C10 C94 113.3(3) . .
C12 C11 C21 119.6(3) . .
C12 C11 C6 126.6(3) . .
C21 C11 C6 109.4(3) . .
C11 C12 C22 119.4(3) . .
C11 C12 C7 123.8(3) . .
C22 C12 C7 109.9(3) . .
C14 C13 C23 118.8(3) . .
C14 C13 C7 123.7(3) . .
C23 C13 C7 109.9(3) . .
C13 C14 C24 120.1(3) . .
C13 C14 C8 123.4(3) . .
C24 C14 C8 110.0(3) . .
C16 C15 C25 119.6(3) . .
C16 C15 C8 124.9(3) . .
C25 C15 C8 109.2(3) . .
C15 C16 C26 119.3(3) . .
C15 C16 C9 124.2(3) . .
C26 C16 C9 109.6(3) . .
C18 C17 C27 120.0(3) . .
C18 C17 C9 123.5(3) . .
C27 C17 C9 109.9(3) . .
C17 C18 C28 119.1(3) . .
C17 C18 C10 123.5(3) . .
C28 C18 C10 109.7(3) . .
C20 C19 C29 119.6(3) . .
C20 C19 C10 123.9(3) . .
C29 C19 C10 110.2(3) . .
C19 C20 C30 119.0(3) . .
C19 C20 C6 126.7(3) . .
C30 C20 C6 109.4(3) . .
C31 C21 C30 120.8(3) . .
C31 C21 C11 121.4(3) . .
C30 C21 C11 108.5(3) . .
C32 C22 C23 120.1(3) . .
C32 C22 C12 121.2(3) . .
C23 C22 C12 108.7(3) . .
C33 C23 C22 119.5(3) . .
C33 C23 C13 121.4(3) . .
C22 C23 C13 108.9(3) . .
C34 C24 C14 121.6(3) . .
C34 C24 C25 119.9(3) . .
C14 C24 C25 108.7(3) . .
C35 C25 C15 121.4(3) . .
C35 C25 C24 119.9(3) . .
C15 C25 C24 108.7(3) . .
C36 C26 C16 121.3(3) . .
C36 C26 C27 119.6(3) . .
C16 C26 C27 108.8(3) . .
C37 C27 C17 121.4(3) . .
C37 C27 C26 120.4(3) . .
C17 C27 C26 108.8(3) . .
C38 C28 C18 121.5(3) . .
C38 C28 C29 119.3(3) . .
C18 C28 C29 109.0(3) . .
C39 C29 C19 121.3(3) . .
C39 C29 C28 120.5(3) . .
C19 C29 C28 108.2(3) . .
C40 C30 C21 120.0(3) . .
C40 C30 C20 122.0(3) . .
C21 C30 C20 108.4(3) . .
C21 C31 C32 118.9(3) . .
C21 C31 C41 119.6(3) . .
C32 C31 C41 108.4(3) . .
C22 C32 C31 119.3(3) . .
C22 C32 C42 120.8(3) . .
C31 C32 C42 107.9(3) . .
C23 C33 C34 118.9(3) . .
C23 C33 C43 120.2(3) . .
C34 C33 C43 107.6(3) . .
C24 C34 C33 119.0(3) . .
C24 C34 C44 120.2(3) . .
C33 C34 C44 108.9(3) . .
C25 C35 C36 118.8(3) . .
C25 C35 C45 120.0(3) . .
C36 C35 C45 108.8(3) . .
C26 C36 C35 119.4(3) . .
C26 C36 C46 119.7(3) . .
C35 C36 C46 107.8(3) . .
C27 C37 C38 118.8(3) . .
C27 C37 C47 120.0(3) . .
C38 C37 C47 108.3(3) . .
C28 C38 C37 118.9(3) . .
C28 C38 C48 120.3(3) . .
C37 C38 C48 108.1(3) . .
C29 C39 C40 119.1(3) . .
C29 C39 C49 120.1(3) . .
C40 C39 C49 107.9(3) . .
C30 C40 C39 118.8(3) . .
C30 C40 C50 119.8(3) . .
C39 C40 C50 108.5(3) . .
C50 C41 C51 119.9(3) . .
C50 C41 C31 119.7(3) . .
C51 C41 C31 107.8(3) . .
C43 C42 C32 119.5(3) . .
C43 C42 C51 119.5(3) . .
C32 C42 C51 107.9(3) . .
C42 C43 C52 120.5(3) . .
C42 C43 C33 119.9(3) . .
C52 C43 C33 107.9(3) . .
C45 C44 C34 120.3(3) . .
C45 C44 C52 120.2(3) . .
C34 C44 C52 107.5(3) . .
C44 C45 C53 120.3(3) . .
C44 C45 C35 119.6(3) . .
C53 C45 C35 107.7(3) . .
C47 C46 C53 120.0(3) . .
C47 C46 C36 120.1(3) . .
C53 C46 C36 107.5(3) . .
C46 C47 C54 120.5(3) . .
C46 C47 C37 120.2(3) . .
C54 C47 C37 107.8(3) . .
C49 C48 C54 120.4(3) . .
C49 C48 C38 119.9(3) . .
C54 C48 C38 107.6(3) . .
C48 C49 C55 119.5(3) . .
C48 C49 C39 119.7(3) . .
C55 C49 C39 108.1(3) . .
C41 C50 C55 120.4(3) . .
C41 C50 C40 120.0(3) . .
C55 C50 C40 107.2(3) . .
C56 C51 C41 120.4(3) . .
C56 C51 C42 120.4(3) . .
C41 C51 C42 107.9(3) . .
C57 C52 C43 120.2(3) . .
C57 C52 C44 119.4(3) . .
C43 C52 C44 108.2(3) . .
C58 C53 C45 120.0(3) . .
C58 C53 C46 120.0(3) . .
C45 C53 C46 108.2(3) . .
C59 C54 C47 120.2(3) . .
C59 C54 C48 119.5(3) . .
C47 C54 C48 108.2(3) . .
C60 C55 C49 121.0(3) . .
C60 C55 C50 119.3(3) . .
C49 C55 C50 108.3(3) . .
C51 C56 C57 120.2(3) . .
C51 C56 C60 120.1(3) . .
C57 C56 C60 107.6(3) . .
C52 C57 C56 119.2(3) . .
C52 C57 C58 119.8(3) . .
C56 C57 C58 108.3(3) . .
C53 C58 C57 120.3(3) . .
C53 C58 C59 120.1(3) . .
C57 C58 C59 107.6(3) . .
C54 C59 C60 120.6(3) . .
C54 C59 C58 119.3(3) . .
C60 C59 C58 108.1(3) . .
C55 C60 C59 119.0(3) . .
C55 C60 C56 119.8(3) . .
C59 C60 C56 108.4(3) . .
C62 C61 C1 127.0(3) . .
C62 C61 H61 116.5 . .
C1 C61 H61 116.5 . .
C61 C62 C63 120.4(3) . .
C61 C62 C69 118.4(3) . .
C63 C62 C69 121.1(3) . .
C64 C63 C68 118.1(3) . .
C64 C63 C62 120.6(3) . .
C68 C63 C62 121.2(3) . .
C63 C64 C65 119.1(3) . .
C63 C64 C6 122.3(3) . .
C65 C64 C6 118.5(3) . .
C66 C65 C64 121.8(3) . .
C66 C65 H65 119.1 . .
C64 C65 H65 119.1 . .
C65 C66 C67 119.5(3) . .
C65 C66 H66 120.3 . .
C67 C66 H66 120.3 . .
C68 C67 C66 119.2(3) . .
C68 C67 H67 120.4 . .
C66 C67 H67 120.4 . .
C67 C68 C63 122.2(3) . .
C67 C68 H68 118.9 . .
C63 C68 H68 118.9 . .
C70 C69 C74 118.5(4) . .
C70 C69 C62 120.6(4) . .
C74 C69 C62 120.9(4) . .
C69 C70 C71 116.9(5) . .
C69 C70 H70 121.6 . .
C71 C70 H70 121.6 . .
C72 C71 C70 118.4(4) . .
C72 C71 H71 120.8 . .
C70 C71 H71 120.8 . .
C73 C72 C71 124.1(5) . .
C73 C72 O 115.8(5) . .
C71 C72 O 120.1(5) . .
C72 C73 C74 119.2(5) . .
C72 C73 H73 120.4 . .
C74 C73 H73 120.4 . .
C73 C74 C69 122.9(5) . .
C73 C74 H74 118.5 . .
C69 C74 H74 118.5 . .
O C75 H75A 109.5 . .
O C75 H75B 109.5 . .
H75A C75 H75B 109.5 . .
O C75 H75C 109.5 . .
H75A C75 H75C 109.5 . .
H75B C75 H75C 109.5 . .
C81 C76 C77 118.6(3) . .
C81 C76 C7 121.3(3) . .
C77 C76 C7 119.9(3) . .
C78 C77 C76 120.4(4) . .
C78 C77 H77 119.8 . .
C76 C77 H77 119.8 . .
C79 C78 C77 120.1(4) . .
C79 C78 H78 119.9 . .
C77 C78 H78 119.9 . .
C80 C79 C78 119.9(4) . .
C80 C79 H79 120.1 . .
C78 C79 H79 120.1 . .
C79 C80 C81 120.7(4) . .
C79 C80 H80 119.7 . .
C81 C80 H80 119.7 . .
C76 C81 C80 120.4(4) . .
C76 C81 H81 119.8 . .
C80 C81 H81 119.8 . .
C83 C82 C87 118.8(3) . .
C83 C82 C8 119.1(3) . .
C87 C82 C8 121.9(3) . .
C82 C83 C84 121.2(3) . .
C82 C83 H83 119.4 . .
C84 C83 H83 119.4 . .
C85 C84 C83 119.8(4) . .
C85 C84 H84 120.1 . .
C83 C84 H84 120.1 . .
C84 C85 C86 119.7(4) . .
C84 C85 H85 120.1 . .
C86 C85 H85 120.1 . .
C87 C86 C85 120.1(4) . .
C87 C86 H86 120 . .
C85 C86 H86 120 . .
C86 C87 C82 120.4(4) . .
C86 C87 H87 119.8 . .
C82 C87 H87 119.8 . .
C93 C88 C89 117.4(3) . .
C93 C88 C9 122.0(3) . .
C89 C88 C9 120.6(3) . .
C90 C89 C88 120.9(4) . .
C90 C89 H89 119.6 . .
C88 C89 H89 119.6 . .
C91 C90 C89 120.2(4) . .
C91 C90 H90 119.9 . .
C89 C90 H90 119.9 . .
C92 C91 C90 119.2(4) . .
C92 C91 H91 120.4 . .
C90 C91 H91 120.4 . .
C91 C92 C93 120.5(4) . .
C91 C92 H92 119.8 . .
C93 C92 H92 119.8 . .
C88 C93 C92 121.8(4) . .
C88 C93 H93 119.1 . .
C92 C93 H93 119.1 . .
C99 C94 C95 118.4(3) . .
C99 C94 C10 121.0(3) . .
C95 C94 C10 120.6(3) . .
C96 C95 C94 120.7(4) . .
C96 C95 H95 119.7 . .
C94 C95 H95 119.7 . .
C95 C96 C97 120.6(4) . .
C95 C96 H96 119.7 . .
C97 C96 H96 119.7 . .
C98 C97 C96 118.9(3) . .
C98 C97 H97 120.5 . .
C96 C97 H97 120.5 . .
C97 C98 C99 120.4(4) . .
C97 C98 H98 119.8 . .
C99 C98 H98 119.8 . .
C94 C99 C98 121.0(4) . .
C94 C99 H99 119.5 . .
C98 C99 H99 119.5 . .
C75 O C72 116.8(4) . .
C101 C101 Cl1 108.2(5) 5_565 .
C101 C101 H10A 110 5_565 .
Cl1 C101 H10A 110 . .
C101 C101 H10B 110 5_565 .
Cl1 C101 H10B 110 . .
H10A C101 H10B 108.4 . .
S1 C201 S2 148.5(13) . .
Cl3 C102 Cl3 78(4) . 2_554
Cl3 C102 C102 59(3) . 2_554
Cl3 C102 C102 55(3) 2_554 2_554
Cl5 C103 C103 163(10) . 2_554
Cl5 C103 Cl3 99(5) . .
C103 C103 Cl3 91(3) 2_554 .
Cl5 C103 Cl4 28(3) . .
C103 C103 Cl4 152(2) 2_554 .
Cl3 C103 Cl4 115(4) . .
Cl5 C103 Cl3 125(6) . 2_554
C103 C103 Cl3 56(2) 2_554 2_554
Cl3 C103 Cl3 41(2) . 2_554
Cl4 C103 Cl3 152(3) . 2_554
Cl5 C103 Cl5 168(7) . 2_554
C103 C103 Cl5 8(7) 2_554 2_554
Cl3 C103 Cl5 92(3) . 2_554
Cl4 C103 Cl5 148(4) . 2_554
Cl3 C103 Cl5 61(2) 2_554 2_554
Cl2 C104 C105 115(3) . .
Cl2 C104 Cl6 91(2) . .
C105 C104 Cl6 153(3) . .
Cl2 C104 Cl4 77(2) . .
C105 C104 Cl4 38.1(14) . .
Cl6 C104 Cl4 165(2) . .
Cl4 C105 C104 88(3) . .
Cl4 C105 Cl2 55.8(19) . .
C104 C105 Cl2 32.0(16) . .
Cl4 C105 Cl5 18.8(19) . .
C104 C105 Cl5 100(2) . .
Cl2 C105 Cl5 69.8(12) . .
C104 Cl2 Cl4 59.8(17) . .
C104 Cl2 Cl6 47.0(17) . .
Cl4 Cl2 Cl6 106.3(15) . .
C104 Cl2 C105 32.9(16) . .
Cl4 Cl2 C105 27.0(9) . .
Cl6 Cl2 C105 79.8(12) . .
C104 Cl2 Cl5 87.3(19) . .
Cl4 Cl2 Cl5 30.2(10) . .
Cl6 Cl2 Cl5 129.9(15) . .
C105 Cl2 Cl5 55.9(11) . .
C104 Cl2 Cl7 92(2) . .
Cl4 Cl2 Cl7 150.7(16) . .
Cl6 Cl2 Cl7 47.6(12) . .
C105 Cl2 Cl7 124.1(14) . .
Cl5 Cl2 Cl7 174.8(13) . .
C102 Cl3 C102 66(4) . 2_554
C102 Cl3 Cl3 52(3) . 2_554
C102 Cl3 Cl3 49(3) 2_554 2_554
C102 Cl3 C103 113(4) . .
C102 Cl3 C103 123(4) 2_554 .
Cl3 Cl3 C103 83(3) 2_554 .
C102 Cl3 C103 101(4) . 2_554
C102 Cl3 C103 90(3) 2_554 2_554
Cl3 Cl3 C103 55.4(19) 2_554 2_554
C103 Cl3 C103 33(4) . 2_554
C102 Cl3 Cl5 110(3) . .
C102 Cl3 Cl5 151(3) 2_554 .
Cl3 Cl3 Cl5 104.0(17) 2_554 .
C103 Cl3 Cl5 29(2) . .
C103 Cl3 Cl5 62(2) 2_554 .
C105 Cl4 Cl5 147(3) . .
C105 Cl4 C104 54(2) . .
Cl5 Cl4 C104 142(3) . .
C105 Cl4 Cl2 97(2) . .
Cl5 Cl4 Cl2 106(2) . .
C104 Cl4 Cl2 43.2(12) . .
C105 Cl4 C103 159(3) . .
Cl5 Cl4 C103 25(3) . .
C104 Cl4 C103 147(3) . .
Cl2 Cl4 C103 104(2) . .
C103 Cl5 Cl4 127(6) . .
C103 Cl5 C105 137(5) . .
Cl4 Cl5 C105 14.1(15) . .
C103 Cl5 Cl3 52(4) . .
Cl4 Cl5 Cl3 140(3) . .
C105 Cl5 Cl3 150.8(18) . .
C103 Cl5 C103 9(7) . 2_554
Cl4 Cl5 C103 129(3) . 2_554
C105 Cl5 C103 137(3) . 2_554
Cl3 Cl5 C103 57.5(19) . 2_554
C103 Cl5 Cl2 115(6) . .
Cl4 Cl5 Cl2 44.1(16) . .
C105 Cl5 Cl2 54.4(12) . .
Cl3 Cl5 Cl2 96.5(13) . .
C103 Cl5 Cl2 123(2) 2_554 .
C104 Cl6 Cl7 122(2) . .
C104 Cl6 Cl2 41.7(13) . .
Cl7 Cl6 Cl2 84.5(15) . .
Cl6 Cl7 Cl2 47.9(11) . .

loop_
_geom_bond_atom_site_label_1
_geom_bond_atom_site_label_2
_geom_bond_distance
_geom_bond_site_symmetry_2
C1 C61 1.524(4) .
C1 C5 1.528(4) .
C1 C2 1.547(4) .
C1 C6 1.563(4) .
C2 C3 1.343(4) .
C2 C7 1.513(4) .
C3 C4 1.469(4) .
C3 C8 1.518(4) .
C4 C5 1.334(4) .
C4 C9 1.519(4) .
C5 C10 1.504(4) .
C6 C11 1.532(4) .
C6 C20 1.539(4) .
C6 C64 1.559(4) .
C7 C76 1.533(4) .
C7 C13 1.542(4) .
C7 C12 1.545(5) .
C8 C82 1.528(4) .
C8 C14 1.538(4) .
C8 C15 1.543(4) .
C9 C17 1.534(4) .
C9 C16 1.539(4) .
C9 C88 1.541(4) .
C10 C19 1.535(4) .
C10 C18 1.547(4) .
C10 C94 1.548(4) .
C11 C12 1.373(4) .
C11 C21 1.442(4) .
C12 C22 1.441(4) .
C13 C14 1.375(5) .
C13 C23 1.441(4) .
C14 C24 1.431(4) .
C15 C16 1.375(4) .
C15 C25 1.442(4) .
C16 C26 1.429(4) .
C17 C18 1.375(4) .
C17 C27 1.426(5) .
C18 C28 1.431(4) .
C19 C20 1.368(4) .
C19 C29 1.438(4) .
C20 C30 1.439(4) .
C21 C31 1.392(4) .
C21 C30 1.435(4) .
C22 C32 1.397(5) .
C22 C23 1.432(4) .
C23 C33 1.404(4) .
C24 C34 1.390(5) .
C24 C25 1.452(4) .
C25 C35 1.396(5) .
C26 C36 1.408(4) .
C26 C27 1.442(5) .
C27 C37 1.398(5) .
C28 C38 1.400(4) .
C28 C29 1.449(5) .
C29 C39 1.390(4) .
C30 C40 1.385(4) .
C31 C32 1.437(5) .
C31 C41 1.452(5) .
C32 C42 1.450(5) .
C33 C34 1.433(5) .
C33 C43 1.463(5) .
C34 C44 1.446(5) .
C35 C36 1.424(5) .
C35 C45 1.453(5) .
C36 C46 1.460(5) .
C37 C38 1.432(5) .
C37 C47 1.448(5) .
C38 C48 1.450(5) .
C39 C40 1.429(5) .
C39 C49 1.451(5) .
C40 C50 1.459(4) .
C41 C50 1.390(5) .
C41 C51 1.444(4) .
C42 C43 1.381(5) .
C42 C51 1.452(5) .
C43 C52 1.439(5) .
C44 C45 1.393(5) .
C44 C52 1.453(5) .
C45 C53 1.436(5) .
C46 C47 1.383(5) .
C46 C53 1.453(5) .
C47 C54 1.438(5) .
C48 C49 1.397(5) .
C48 C54 1.447(5) .
C49 C55 1.440(5) .
C50 C55 1.445(5) .
C51 C56 1.380(5) .
C52 C57 1.400(5) .
C53 C58 1.392(5) .
C54 C59 1.406(5) .
C55 C60 1.408(5) .
C56 C57 1.446(5) .
C56 C60 1.448(5) .
C57 C58 1.450(5) .
C58 C59 1.452(5) .
C59 C60 1.440(5) .
C61 C62 1.334(4) .
C61 H61 0.95 .
C62 C63 1.466(5) .
C62 C69 1.501(5) .
C63 C64 1.392(4) .
C63 C68 1.406(5) .
C64 C65 1.396(5) .
C65 C66 1.370(5) .
C65 H65 0.95 .
C66 C67 1.391(5) .
C66 H66 0.95 .
C67 C68 1.367(5) .
C67 H67 0.95 .
C68 H68 0.95 .
C69 C70 1.377(5) .
C69 C74 1.394(5) .
C70 C71 1.484(6) .
C70 H70 0.95 .
C71 C72 1.372(7) .
C71 H71 0.95 .
C72 C73 1.270(6) .
C72 O 1.455(5) .
C73 C74 1.379(5) .
C73 H73 0.95 .
C74 H74 0.95 .
C75 O 1.322(5) .
C75 H75A 0.98 .
C75 H75B 0.98 .
C75 H75C 0.98 .
C76 C81 1.374(5) .
C76 C77 1.396(5) .
C77 C78 1.387(5) .
C77 H77 0.95 .
C78 C79 1.379(5) .
C78 H78 0.95 .
C79 C80 1.353(6) .
C79 H79 0.95 .
C80 C81 1.399(5) .
C80 H80 0.95 .
C81 H81 0.95 .
C82 C83 1.381(4) .
C82 C87 1.392(5) .
C83 C84 1.386(5) .
C83 H83 0.95 .
C84 C85 1.383(6) .
C84 H84 0.95 .
C85 C86 1.389(6) .
C85 H85 0.95 .
C86 C87 1.387(5) .
C86 H86 0.95 .
C87 H87 0.95 .
C88 C93 1.374(5) .
C88 C89 1.384(5) .
C89 C90 1.383(5) .
C89 H89 0.95 .
C90 C91 1.382(6) .
C90 H90 0.95 .
C91 C92 1.352(6) .
C91 H91 0.95 .
C92 C93 1.379(5) .
C92 H92 0.95 .
C93 H93 0.95 .
C94 C99 1.371(5) .
C94 C95 1.381(5) .
C95 C96 1.373(5) .
C95 H95 0.95 .
C96 C97 1.384(5) .
C96 H96 0.95 .
C97 C98 1.363(5) .
C97 H97 0.95 .
C98 C99 1.386(5) .
C98 H98 0.95 .
C99 H99 0.95 .
C101 C101 1.490(10) 5_565
C101 Cl1 1.795(6) .
C101 H10A 0.99 .
C101 H10B 0.99 .
C201 S1 1.601(19) .
C201 S2 1.92(2) .
C102 Cl3 1.05(4) .
C102 Cl3 1.10(4) 2_554
C102 C102 1.18(8) 2_554
C103 Cl5 1.04(7) .
C103 C103 1.13(13) 2_554
C103 Cl3 1.70(5) .
C103 Cl4 1.98(7) .
C103 Cl3 2.05(6) 2_554
C103 Cl5 2.14(8) 2_554
C104 Cl2 1.14(3) .
C104 C105 1.17(3) .
C104 Cl6 1.25(3) .
C104 Cl4 1.44(3) .
C105 Cl4 0.89(2) .
C105 Cl2 1.95(3) .
C105 Cl5 1.98(4) .
Cl2 Cl4 1.63(2) .
Cl2 Cl6 1.71(2) .
Cl2 Cl5 2.25(4) .
Cl2 Cl7 2.30(4) .
Cl3 C102 1.10(4) 2_554
Cl3 Cl3 1.36(4) 2_554
Cl3 C103 2.05(6) 2_554
Cl3 Cl5 2.12(4) .
Cl4 Cl5 1.18(3) .
Cl5 C103 2.14(8) 2_554
Cl6 Cl7 1.70(4) .
